data_7243745
loop_
_publ_author_name
'Ying, Jun'
'Jin, Liang'
'Yu, Hai-Yan'
'Tian, Ai-Xiang'
'Wang, Xiu-Li'

_publ_section_title
;
 A series of polyoxometalate-based hybrid complexes constructed by a
 tripodal ligand containing mixed N/O donors
;
_journal_issue 44
_journal_name_full CrystEngComm
_journal_page_first 7846
_journal_page_last 7854
_journal_paper_doi 10.1039/D1CE01195B
_journal_volume 23
_journal_year 2021
_chemical_formula_moiety 'C26 H26 Co2 Mo8 N8 O34, 0.5(H4 O2)'
_chemical_formula_sum 'C26 H28 Co2 Mo8 N8 O35'
_chemical_formula_weight 1897.94
_chemical_name_systematic 'Compound 3'
_space_group_crystal_system triclinic
_space_group_IT_number 2
_space_group_name_Hall '-P 1'
_space_group_name_H-M_alt 'P -1'
_atom_sites_solution_hydrogens mixed
_audit_block_doi 10.5517/ccdc.csd.cc26pfr3
_audit_creation_date 2020-11-23
_audit_creation_method
;
Olex2 1.3-alpha
(compiled 2019.10.31 svn.r3677 for OlexSys, GUI svn.r5972)
;
_audit_update_record
;
2020-11-25 deposited with the CCDC.	2021-10-15 downloaded from the CCDC.
;
_cell_angle_alpha 83.416(3)
_cell_angle_beta 68.138(2)
_cell_angle_gamma 73.915(2)
_cell_formula_units_Z 1
_cell_length_a 9.5767(13)
_cell_length_b 11.1881(15)
_cell_length_c 12.2524(17)
_cell_measurement_reflns_used 3689
_cell_measurement_temperature 296.15
_cell_measurement_theta_max 28.35
_cell_measurement_theta_min 2.37
_cell_volume 1170.6(3)
_computing_cell_refinement 'SAINT V8.18C (?, 2016)'
_computing_data_reduction 'SAINT V8.18C (?, 2016)'
_computing_molecular_graphics 'Olex2 1.3-alpha (Dolomanov et al., 2009)'
_computing_publication_material 'Olex2 1.3-alpha (Dolomanov et al., 2009)'
_computing_structure_refinement 'SHELXL 2018/3 (Sheldrick, 2015)'
_computing_structure_solution 'SHELXT 2018/2 (Sheldrick, 2018)'
_diffrn_ambient_temperature 296.15
_diffrn_measured_fraction_theta_full 0.989
_diffrn_measured_fraction_theta_max 0.970
_diffrn_measurement_device_type 'Bruker APEX-II CCD'
_diffrn_measurement_method '\f and \w scans'
_diffrn_radiation_type MoK\a
_diffrn_radiation_wavelength 0.71073
_diffrn_reflns_av_R_equivalents 0.0228
_diffrn_reflns_av_unetI/netI 0.0465
_diffrn_reflns_Laue_measured_fraction_full 0.989
_diffrn_reflns_Laue_measured_fraction_max 0.970
_diffrn_reflns_limit_h_max 12
_diffrn_reflns_limit_h_min -12
_diffrn_reflns_limit_k_max 14
_diffrn_reflns_limit_k_min -14
_diffrn_reflns_limit_l_max 16
_diffrn_reflns_limit_l_min -12
_diffrn_reflns_number 8594
_diffrn_reflns_point_group_measured_fraction_full 0.989
_diffrn_reflns_point_group_measured_fraction_max 0.970
_diffrn_reflns_theta_full 25.242
_diffrn_reflns_theta_max 28.428
_diffrn_reflns_theta_min 1.895
_diffrn_source_current 30.0
_diffrn_source_power 1.2
_diffrn_source_voltage 40.0
_diffrn_standards_number 0
_exptl_absorpt_coefficient_mu 2.873
_exptl_absorpt_correction_T_max 0.650
_exptl_absorpt_correction_T_min 0.585
_exptl_absorpt_correction_type multi-scan
_exptl_absorpt_process_details
;
SADABS-2008/1 (Bruker,2008) was used for absorption correction.
wR2(int) was 0.0685 before and 0.0319 after correction.
The Ratio of minimum to maximum transmission is 0.8414.
The \l/2 correction factor is 0.0015.
;
_exptl_crystal_colour purple
_exptl_crystal_density_diffrn 2.692
_exptl_crystal_description block
_exptl_crystal_F_000 910
_exptl_crystal_size_max 0.19
_exptl_crystal_size_mid 0.17
_exptl_crystal_size_min 0.15
_refine_diff_density_max 1.703
_refine_diff_density_min -1.468
_refine_diff_density_rms 0.213
_refine_ls_extinction_method none
_refine_ls_goodness_of_fit_ref 1.086
_refine_ls_hydrogen_treatment constr
_refine_ls_matrix_type full
_refine_ls_number_parameters 368
_refine_ls_number_reflns 5718
_refine_ls_number_restraints 7
_refine_ls_restrained_S_all 1.086
_refine_ls_R_factor_all 0.0461
_refine_ls_R_factor_gt 0.0363
_refine_ls_shift/su_max 0.001
_refine_ls_shift/su_mean 0.000
_refine_ls_structure_factor_coef Fsqd
_refine_ls_weighting_details 'w=1/[\s^2^(Fo^2^)+(0.0462P)^2^+5.1348P] where P=(Fo^2^+2Fc^2^)/3'
_refine_ls_weighting_scheme calc
_refine_ls_wR_factor_gt 0.0978
_refine_ls_wR_factor_ref 0.1035
_reflns_Friedel_coverage 0.000
_reflns_number_gt 4865
_reflns_number_total 5894
_reflns_threshold_expression 'I > 2\s(I)'
_cod_data_source_file d1ce01195b2.cif
_cod_data_source_block 2
_cod_depositor_comments 'Adding full bibliography for 7243745--7243750.cif.'
_cod_database_code 7243745
_shelx_shelxl_version_number 2018/3
_shelx_space_group_comment
;
The symmetry employed for this shelxl refinement is uniquely defined
by the following loop, which should always be used as a source of
symmetry information in preference to the above space-group names.
They are only intended as comments.
;
_olex2_refinement_description
;
1. Fixed Uiso
 At 1.2 times of:
  All C(H) groups
 At 1.5 times of:
  All O(H,H) groups
2. Restrained distances
 Co1-H3A \\sim Co1-H3B
 with sigma of 0.02
3. Uiso/Uaniso restraints and constraints
O1W: within 2A with sigma of 0.005 and sigma for terminal atoms of 0.01 within
2A
Uanis(O1W) \\sim Ueq: with sigma of 0.005 and sigma for terminal atoms of 0.01
4. Rigid body (RIGU) restrains
 O1W
 with sigma for 1-2 distances of 0.005 and sigma for 1-3 distances of 0.01
5. Others
 Fixed Sof: O1W(0.5) H1WA(0.5) H1WB(0.5)
6.a Free rotating group:
 O3(H3A,H3B), O1W(H1WA,H1WB)
6.b Rotating group:
 O4(H4A,H4B)
6.c Aromatic/amide H refined with riding coordinates:
 C7(H7), C10(H10), C9(H9), C5(H5), C11(H11), C3(H3), C1(H1), C12(H12), C2(H2)
;
_olex2_submission_special_instructions 'No special instructions were received'

loop_
_space_group_symop_operation_xyz
'x, y, z'
'-x, -y, -z'

loop_
_atom_site_label
_atom_site_type_symbol
_atom_site_fract_x
_atom_site_fract_y
_atom_site_fract_z
_atom_site_U_iso_or_equiv
_atom_site_adp_type
_atom_site_occupancy
_atom_site_site_symmetry_order
_atom_site_calc_flag
_atom_site_refinement_flags_posn
_atom_site_refinement_flags_adp
_atom_site_refinement_flags_occupancy
_atom_site_disorder_assembly
_atom_site_disorder_group
Mo4 Mo 0.76670(5) 0.51954(4) 0.67891(4) 0.00963(10) Uani 1 1 d . . . . .
Mo2 Mo 0.50797(5) 0.58942(4) 1.10260(4) 0.01024(10) Uani 1 1 d . . . . .
Mo3 Mo 0.44743(5) 0.72712(4) 0.79954(4) 0.01298(11) Uani 1 1 d . . . . .
Mo1 Mo 0.18653(5) 0.66209(4) 1.04379(4) 0.01212(11) Uani 1 1 d . . . . .
Co1 Co 0.80436(8) 0.52172(6) 0.37340(6) 0.01332(15) Uani 1 1 d D . . . .
O13 O 0.4461(4) 0.6219(3) 0.9675(3) 0.0130(7) Uani 1 1 d . . . . .
O15 O 0.2643(4) 0.5785(3) 1.1642(3) 0.0141(7) Uani 1 1 d . . . . .
O7 O 0.6764(4) 0.6694(3) 0.7573(3) 0.0132(7) Uani 1 1 d . . . . .
O10 O 0.2422(4) 0.6982(3) 0.8765(3) 0.0160(7) Uani 1 1 d . . . . .
O14 O 0.7092(4) 0.5435(3) 1.0334(3) 0.0162(7) Uani 1 1 d . . . . .
O6 O 0.9607(4) 0.5064(4) 0.6485(3) 0.0181(8) Uani 1 1 d . . . . .
O17 O 0.4807(4) 0.4853(3) 1.2400(3) 0.0136(7) Uani 1 1 d . . . . .
O12 O 0.0120(4) 0.6276(4) 1.0722(4) 0.0219(8) Uani 1 1 d . . . . .
O2 O 0.7997(5) 0.3376(3) 0.6267(3) 0.0177(8) Uani 1 1 d . . . . .
O5 O 0.7405(4) 0.5659(3) 0.5466(3) 0.0165(7) Uani 1 1 d . . . . .
O3 O 0.8790(5) 0.4510(4) 0.2086(3) 0.0212(8) Uani 1 1 d G . . . .
H3A H 0.913394 0.492502 0.146389 0.032 Uiso 1 1 d DG U . . .
H3B H 0.832401 0.406274 0.190430 0.032 Uiso 1 1 d DG U . . .
O9 O 0.4272(5) 0.8655(4) 0.8554(4) 0.0255(9) Uani 1 1 d . . . . .
O4 O 0.5714(5) 0.5554(4) 0.3951(4) 0.0273(9) Uani 1 1 d . . . . .
H4A H 0.577646 0.506444 0.343443 0.041 Uiso 1 1 d R U . . .
H4B H 0.477375 0.592334 0.388174 0.041 Uiso 1 1 d R U . . .
O1 O 0.8142(5) 0.3347(4) 0.4390(4) 0.0241(9) Uani 1 1 d . . . . .
O16 O 0.4760(5) 0.7328(4) 1.1540(4) 0.0213(8) Uani 1 1 d . . . . .
O11 O 0.1376(5) 0.8094(4) 1.0912(4) 0.0253(9) Uani 1 1 d . . . . .
O8 O 0.4428(5) 0.7618(4) 0.6618(4) 0.0248(9) Uani 1 1 d . . . . .
N2 N 0.7674(6) -0.1098(4) 0.4148(4) 0.0191(10) Uani 1 1 d . . . . .
N4 N 0.7885(6) -0.0809(4) 0.7981(4) 0.0199(10) Uani 1 1 d . . . . .
N1 N 0.7849(6) -0.2851(4) 0.3386(4) 0.0173(9) Uani 1 1 d . . . . .
N3 N 0.8337(8) -0.2160(6) 0.9299(6) 0.0386(14) Uani 1 1 d . . . . .
C8 C 0.7906(6) -0.0251(5) 0.6873(5) 0.0178(11) Uani 1 1 d . . . . .
C00S C 0.8039(6) 0.2865(5) 0.5373(5) 0.0145(10) Uani 1 1 d . . . . .
C7 C 0.8016(6) 0.0975(5) 0.6640(5) 0.0158(10) Uani 1 1 d . . . . .
H7 H 0.811274 0.142108 0.719256 0.019 Uiso 1 1 calc R U . . .
C6 C 0.7979(6) 0.1521(5) 0.5572(5) 0.0153(10) Uani 1 1 d . . . . .
C10 C 0.8631(8) -0.1981(5) 0.8160(6) 0.0280(14) Uani 1 1 d . . . . .
H10 H 0.925113 -0.256598 0.757894 0.034 Uiso 1 1 calc R U . . .
C9 C 0.7768(7) -0.0916(5) 0.6046(5) 0.0198(11) Uani 1 1 d . . . . .
H9 H 0.766605 -0.172685 0.620934 0.024 Uiso 1 1 calc R U . . .
C5 C 0.7878(6) 0.0864(5) 0.4729(5) 0.0180(11) Uani 1 1 d . . . . .
H5 H 0.787301 0.123435 0.401042 0.022 Uiso 1 1 calc R U . . .
C4 C 0.7784(6) -0.0358(5) 0.4971(5) 0.0170(10) Uani 1 1 d . . . . .
C11 C 0.7107(8) -0.0243(6) 0.9065(5) 0.0293(14) Uani 1 1 d . . . . .
H11 H 0.650036 0.057084 0.920476 0.035 Uiso 1 1 calc R U . . .
C3 C 0.8377(7) -0.2331(5) 0.4001(5) 0.0205(11) Uani 1 1 d . . . . .
H3 H 0.914136 -0.275443 0.430163 0.025 Uiso 1 1 calc R U . . .
C1 C 0.6737(8) -0.1902(6) 0.3104(6) 0.0275(13) Uani 1 1 d . . . . .
H1 H 0.616293 -0.199558 0.266658 0.033 Uiso 1 1 calc R U . . .
C12 C 0.7387(9) -0.1076(7) 0.9865(6) 0.0387(17) Uani 1 1 d . . . . .
H12 H 0.700776 -0.095075 1.067199 0.046 Uiso 1 1 calc R U . . .
C2 C 0.6625(8) -0.0823(6) 0.3570(6) 0.0275(13) Uani 1 1 d . . . . .
H2 H 0.597211 -0.004900 0.351128 0.033 Uiso 1 1 calc R U . . .
O1W O 0.9215(16) 0.0440(12) 0.1768(13) 0.062(3) Uani 0.5 1 d G U P A 1
H1WA H 0.942920 -0.029534 0.152790 0.094 Uiso 0.5 1 d G U P A 1
H1WB H 0.913611 0.090347 0.118242 0.094 Uiso 0.5 1 d G U P A 1

loop_
_atom_site_aniso_label
_atom_site_aniso_U_11
_atom_site_aniso_U_22
_atom_site_aniso_U_33
_atom_site_aniso_U_23
_atom_site_aniso_U_13
_atom_site_aniso_U_12
Mo4 0.0120(2) 0.00937(19) 0.00864(19) 0.00182(15) -0.00474(15) -0.00379(15)
Mo2 0.0135(2) 0.00969(19) 0.01007(19) 0.00264(15) -0.00672(15) -0.00448(15)
Mo3 0.0150(2) 0.0103(2) 0.0130(2) 0.00426(16) -0.00586(16) -0.00268(15)
Mo1 0.0124(2) 0.0127(2) 0.0115(2) 0.00324(16) -0.00628(16) -0.00223(15)
Co1 0.0178(3) 0.0122(3) 0.0131(3) 0.0011(3) -0.0080(3) -0.0056(3)
O13 0.0162(18) 0.0139(16) 0.0095(16) 0.0059(13) -0.0068(13) -0.0042(14)
O15 0.0164(18) 0.0127(17) 0.0135(17) 0.0043(14) -0.0071(14) -0.0036(14)
O7 0.0143(17) 0.0116(16) 0.0132(17) -0.0015(14) -0.0037(14) -0.0038(13)
O10 0.0186(19) 0.0160(17) 0.0150(18) 0.0067(15) -0.0089(15) -0.0054(14)
O14 0.0180(19) 0.0143(17) 0.0181(18) 0.0030(15) -0.0088(15) -0.0048(14)
O6 0.0162(18) 0.0207(19) 0.0183(19) 0.0013(16) -0.0069(15) -0.0059(15)
O17 0.0167(18) 0.0160(17) 0.0112(16) 0.0016(14) -0.0071(14) -0.0068(14)
O12 0.0170(19) 0.027(2) 0.024(2) 0.0055(17) -0.0095(16) -0.0075(16)
O2 0.031(2) 0.0122(17) 0.0153(18) 0.0021(15) -0.0125(16) -0.0083(15)
O5 0.0219(19) 0.0146(17) 0.0125(17) 0.0009(14) -0.0062(15) -0.0040(15)
O3 0.032(2) 0.024(2) 0.0148(18) 0.0024(16) -0.0112(17) -0.0154(17)
O9 0.027(2) 0.0145(19) 0.031(2) -0.0010(17) -0.0066(18) -0.0034(16)
O4 0.026(2) 0.040(3) 0.024(2) -0.0039(19) -0.0139(18) -0.0127(19)
O1 0.045(3) 0.0144(18) 0.0166(19) 0.0054(16) -0.0125(18) -0.0128(18)
O16 0.029(2) 0.0148(18) 0.023(2) -0.0036(16) -0.0110(17) -0.0060(16)
O11 0.032(2) 0.0180(19) 0.026(2) -0.0003(17) -0.0129(18) -0.0029(17)
O8 0.026(2) 0.028(2) 0.019(2) 0.0076(17) -0.0109(17) -0.0045(17)
N2 0.029(3) 0.009(2) 0.024(2) -0.0002(18) -0.014(2) -0.0062(18)
N4 0.028(3) 0.014(2) 0.019(2) 0.0069(18) -0.012(2) -0.0047(19)
N1 0.026(2) 0.014(2) 0.014(2) 0.0025(17) -0.0073(18) -0.0097(18)
N3 0.051(4) 0.034(3) 0.039(3) 0.019(3) -0.028(3) -0.014(3)
C8 0.022(3) 0.014(2) 0.017(3) 0.004(2) -0.009(2) -0.004(2)
C00S 0.019(3) 0.011(2) 0.014(2) 0.0036(19) -0.006(2) -0.0073(19)
C7 0.019(3) 0.015(2) 0.015(2) 0.001(2) -0.007(2) -0.007(2)
C6 0.019(3) 0.010(2) 0.017(3) 0.0025(19) -0.006(2) -0.0059(19)
C10 0.040(4) 0.015(3) 0.034(3) 0.009(2) -0.019(3) -0.008(2)
C9 0.025(3) 0.010(2) 0.025(3) 0.003(2) -0.011(2) -0.005(2)
C5 0.026(3) 0.014(2) 0.018(3) 0.005(2) -0.010(2) -0.010(2)
C4 0.023(3) 0.012(2) 0.019(3) 0.001(2) -0.010(2) -0.005(2)
C11 0.041(4) 0.027(3) 0.019(3) 0.000(2) -0.009(3) -0.010(3)
C3 0.025(3) 0.011(2) 0.028(3) 0.000(2) -0.013(2) -0.004(2)
C1 0.046(4) 0.020(3) 0.027(3) 0.006(2) -0.025(3) -0.011(3)
C12 0.049(4) 0.046(4) 0.020(3) 0.008(3) -0.010(3) -0.017(3)
C2 0.040(4) 0.017(3) 0.034(3) 0.002(2) -0.026(3) -0.003(2)
O1W 0.053(6) 0.052(6) 0.073(7) 0.009(6) -0.015(6) -0.012(5)

loop_
_atom_type_symbol
_atom_type_description
_atom_type_scat_dispersion_real
_atom_type_scat_dispersion_imag
_atom_type_scat_source
C C 0.0033 0.0016 'International Tables Vol C Tables 4.2.6.8 and 6.1.1.4'
H H 0.0000 0.0000 'International Tables Vol C Tables 4.2.6.8 and 6.1.1.4'
Co Co 0.3494 0.9721 'International Tables Vol C Tables 4.2.6.8 and 6.1.1.4'
Mo Mo -1.6832 0.6857 'International Tables Vol C Tables 4.2.6.8 and 6.1.1.4'
N N 0.0061 0.0033 'International Tables Vol C Tables 4.2.6.8 and 6.1.1.4'
O O 0.0106 0.0060 'International Tables Vol C Tables 4.2.6.8 and 6.1.1.4'

loop_
_geom_angle_atom_site_label_1
_geom_angle_atom_site_label_2
_geom_angle_atom_site_label_3
_geom_angle
_geom_angle_site_symmetry_1
_geom_angle_site_symmetry_3
_geom_angle_publ_flag
O15 Mo4 O17 71.44(14) 2_667 2_667 ?
O15 Mo4 O2 77.95(14) 2_667 . ?
O7 Mo4 O15 91.29(15) . 2_667 ?
O7 Mo4 O17 78.15(14) . 2_667 ?
O7 Mo4 O2 161.16(16) . . ?
O6 Mo4 O15 94.42(17) . 2_667 ?
O6 Mo4 O7 101.15(17) . . ?
O6 Mo4 O17 165.76(16) . 2_667 ?
O6 Mo4 O2 95.13(17) . . ?
O6 Mo4 O5 104.45(18) . . ?
O2 Mo4 O17 83.73(14) . 2_667 ?
O5 Mo4 O15 155.82(17) . 2_667 ?
O5 Mo4 O7 99.58(17) . . ?
O5 Mo4 O17 89.63(16) . 2_667 ?
O5 Mo4 O2 85.32(16) . . ?
O13 Mo2 O13 77.08(15) . 2_667 ?
O13 Mo2 O15 73.53(14) . . ?
O15 Mo2 O13 81.50(12) . 2_667 ?
O14 Mo2 O13 76.73(15) . 2_667 ?
O14 Mo2 O13 100.08(17) . . ?
O14 Mo2 O15 158.19(15) . . ?
O14 Mo2 O17 100.61(17) . . ?
O17 Mo2 O13 139.88(16) . . ?
O17 Mo2 O13 74.77(13) . 2_667 ?
O17 Mo2 O15 74.51(14) . . ?
O16 Mo2 O13 178.58(16) . 2_667 ?
O16 Mo2 O13 104.20(18) . . ?
O16 Mo2 O15 98.26(17) . . ?
O16 Mo2 O14 103.54(19) . . ?
O16 Mo2 O17 103.81(18) . . ?
O13 Mo3 O17 72.15(13) . 2_667 ?
O7 Mo3 O13 82.86(14) . . ?
O7 Mo3 O17 72.74(13) . 2_667 ?
O10 Mo3 O13 72.99(14) . . ?
O10 Mo3 O7 150.08(15) . . ?
O10 Mo3 O17 83.06(14) . 2_667 ?
O9 Mo3 O13 93.49(18) . . ?
O9 Mo3 O7 95.95(18) . . ?
O9 Mo3 O10 102.77(18) . . ?
O9 Mo3 O17 162.43(18) . 2_667 ?
O9 Mo3 O8 105.0(2) . . ?
O8 Mo3 O13 161.21(18) . . ?
O8 Mo3 O7 98.49(18) . . ?
O8 Mo3 O10 98.95(18) . . ?
O8 Mo3 O17 90.26(17) . 2_667 ?
O13 Mo1 O14 70.72(13) . 2_667 ?
O15 Mo1 O13 72.66(14) . . ?
O15 Mo1 O10 144.48(16) . . ?
O15 Mo1 O14 80.44(14) . 2_667 ?
O10 Mo1 O13 73.23(14) . . ?
O10 Mo1 O14 79.31(14) . 2_667 ?
O12 Mo1 O13 153.34(17) . . ?
O12 Mo1 O15 106.48(18) . . ?
O12 Mo1 O10 99.55(18) . . ?
O12 Mo1 O14 82.78(16) . 2_667 ?
O11 Mo1 O13 101.60(18) . . ?
O11 Mo1 O15 97.97(18) . . ?
O11 Mo1 O10 98.24(19) . . ?
O11 Mo1 O14 172.31(18) . 2_667 ?
O11 Mo1 O12 104.9(2) . . ?
O6 Co1 O1 89.48(16) 2_766 . ?
O6 Co1 N1 90.14(17) 2_766 1_565 ?
O5 Co1 O6 89.91(15) . 2_766 ?
O5 Co1 O4 89.61(16) . . ?
O5 Co1 O1 84.68(15) . . ?
O5 Co1 N1 85.58(16) . 1_565 ?
O3 Co1 O6 87.64(16) . 2_766 ?
O3 Co1 O5 171.47(16) . . ?
O3 Co1 O4 93.08(17) . . ?
O3 Co1 O1 87.13(16) . . ?
O3 Co1 N1 102.59(17) . 1_565 ?
O4 Co1 O6 178.23(17) . 2_766 ?
O4 Co1 O1 92.17(18) . . ?
O4 Co1 N1 88.13(18) . 1_565 ?
N1 Co1 O1 170.25(17) 1_565 . ?
Mo2 O13 Mo2 102.92(14) . 2_667 ?
Mo2 O13 Mo3 150.77(19) . . ?
Mo2 O13 Mo1 104.04(15) . . ?
Mo3 O13 Mo2 98.01(13) . 2_667 ?
Mo1 O13 Mo2 96.49(13) . 2_667 ?
Mo1 O13 Mo3 93.51(13) . . ?
Mo4 O15 Mo2 104.27(15) 2_667 . ?
Mo1 O15 Mo4 150.6(2) . 2_667 ?
Mo1 O15 Mo2 105.07(16) . . ?
Mo4 O7 Mo3 114.45(18) . . ?
Mo3 O10 Mo1 114.72(19) . . ?
Mo2 O14 Mo1 115.98(18) . 2_667 ?
Mo4 O6 Co1 174.1(2) . 2_766 ?
Mo4 O17 Mo3 90.22(13) 2_667 2_667 ?
Mo2 O17 Mo4 109.30(17) . 2_667 ?
Mo2 O17 Mo3 113.89(16) . 2_667 ?
C00S O2 Mo4 136.9(3) . . ?
Mo4 O5 Co1 145.9(2) . . ?
Co1 O3 H3A 122.6 . . ?
Co1 O3 H3B 122.6 . . ?
H3A O3 H3B 104.5 . . ?
Co1 O4 H4A 100.5 . . ?
Co1 O4 H4B 160.4 . . ?
H4A O4 H4B 82.5 . . ?
C00S O1 Co1 132.7(4) . . ?
C3 N2 C4 123.6(5) . . ?
C3 N2 C2 106.6(5) . . ?
C2 N2 C4 128.4(5) . . ?
C10 N4 C8 126.0(5) . . ?
C10 N4 C11 107.7(5) . . ?
C11 N4 C8 126.3(5) . . ?
C3 N1 Co1 114.2(4) . 1_545 ?
C3 N1 C1 105.9(5) . . ?
C1 N1 Co1 132.6(4) . 1_545 ?
C10 N3 C12 108.3(6) . . ?
C7 C8 N4 119.7(5) . . ?
C9 C8 N4 119.9(5) . . ?
C9 C8 C7 120.4(5) . . ?
O2 C00S C6 114.0(5) . . ?
O1 C00S O2 127.2(5) . . ?
O1 C00S C6 118.8(5) . . ?
C8 C7 H7 120.5 . . ?
C6 C7 C8 119.0(5) . . ?
C6 C7 H7 120.5 . . ?
C7 C6 C00S 117.4(5) . . ?
C5 C6 C00S 121.3(5) . . ?
C5 C6 C7 121.3(5) . . ?
N4 C10 H10 125.7 . . ?
N3 C10 N4 108.5(6) . . ?
N3 C10 H10 125.7 . . ?
C8 C9 H9 120.4 . . ?
C4 C9 C8 119.3(5) . . ?
C4 C9 H9 120.4 . . ?
C6 C5 H5 120.6 . . ?
C6 C5 C4 118.8(5) . . ?
C4 C5 H5 120.6 . . ?
C9 C4 N2 116.6(5) . . ?
C5 C4 N2 122.3(5) . . ?
C5 C4 C9 121.1(5) . . ?
N4 C11 H11 126.4 . . ?
C12 C11 N4 107.2(6) . . ?
C12 C11 H11 126.4 . . ?
N2 C3 H3 124.1 . . ?
N1 C3 N2 111.8(5) . . ?
N1 C3 H3 124.1 . . ?
N1 C1 H1 125.4 . . ?
C2 C1 N1 109.2(5) . . ?
C2 C1 H1 125.4 . . ?
N3 C12 H12 125.9 . . ?
C11 C12 N3 108.2(6) . . ?
C11 C12 H12 125.9 . . ?
N2 C2 H2 126.7 . . ?
C1 C2 N2 106.5(5) . . ?
C1 C2 H2 126.7 . . ?
H1WA O1W H1WB 104.5 . . ?

loop_
_geom_bond_atom_site_label_1
_geom_bond_atom_site_label_2
_geom_bond_distance
_geom_bond_site_symmetry_2
_geom_bond_publ_flag
Mo4 O15 2.064(4) 2_667 ?
Mo4 O7 1.852(3) . ?
Mo4 O6 1.720(4) . ?
Mo4 O17 2.215(4) 2_667 ?
Mo4 O2 2.108(4) . ?
Mo4 O5 1.732(4) . ?
Mo2 O13 2.476(4) 2_667 ?
Mo2 O13 1.923(4) . ?
Mo2 O15 2.204(4) . ?
Mo2 O14 1.741(4) . ?
Mo2 O17 1.910(4) . ?
Mo2 O16 1.696(4) . ?
Mo3 O13 2.247(3) . ?
Mo3 O7 1.985(4) . ?
Mo3 O10 1.939(4) . ?
Mo3 O17 2.338(4) 2_667 ?
Mo3 O9 1.698(4) . ?
Mo3 O8 1.702(4) . ?
Mo1 O13 2.236(4) . ?
Mo1 O15 1.929(4) . ?
Mo1 O10 1.940(4) . ?
Mo1 O14 2.389(4) 2_667 ?
Mo1 O12 1.719(4) . ?
Mo1 O11 1.692(4) . ?
Co1 O6 2.100(4) 2_766 ?
Co1 O5 2.056(4) . ?
Co1 O3 2.047(4) . ?
Co1 O4 2.075(4) . ?
Co1 O1 2.143(4) . ?
Co1 N1 2.124(4) 1_565 ?
O2 C00S 1.275(6) . ?
O3 H3A 0.8498 . ?
O3 H3B 0.8498 . ?
O4 H4A 0.8583 . ?
O4 H4B 0.9114 . ?
O1 C00S 1.243(7) . ?
N2 C4 1.425(7) . ?
N2 C3 1.357(7) . ?
N2 C2 1.384(8) . ?
N4 C8 1.423(7) . ?
N4 C10 1.345(7) . ?
N4 C11 1.383(8) . ?
N1 C3 1.308(7) . ?
N1 C1 1.394(8) . ?
N3 C10 1.319(9) . ?
N3 C12 1.375(10) . ?
C8 C7 1.394(7) . ?
C8 C9 1.388(8) . ?
C00S C6 1.509(7) . ?
C7 H7 0.9300 . ?
C7 C6 1.388(7) . ?
C6 C5 1.381(8) . ?
C10 H10 0.9300 . ?
C9 H9 0.9300 . ?
C9 C4 1.388(8) . ?
C5 H5 0.9300 . ?
C5 C4 1.386(7) . ?
C11 H11 0.9300 . ?
C11 C12 1.323(10) . ?
C3 H3 0.9300 . ?
C1 H1 0.9300 . ?
C1 C2 1.355(8) . ?
C12 H12 0.9300 . ?
C2 H2 0.9300 . ?
O1W H1WA 0.8502 . ?
O1W H1WB 0.8498 . ?

loop_
_geom_torsion_atom_site_label_1
_geom_torsion_atom_site_label_2
_geom_torsion_atom_site_label_3
_geom_torsion_atom_site_label_4
_geom_torsion
_geom_torsion_site_symmetry_1
_geom_torsion_site_symmetry_2
_geom_torsion_site_symmetry_3
_geom_torsion_site_symmetry_4
_geom_torsion_publ_flag
Mo4 O2 C00S O1 13.5(9) . . . . ?
Mo4 O2 C00S C6 -167.5(4) . . . . ?
Co1 O1 C00S O2 -7.9(9) . . . . ?
Co1 O1 C00S C6 173.2(4) . . . . ?
Co1 N1 C3 N2 -153.7(4) 1_545 . . . ?
Co1 N1 C1 C2 147.0(5) 1_545 . . . ?
O13 Mo2 O14 Mo1 -76.4(2) . . . 2_667 ?
O13 Mo2 O14 Mo1 -2.33(16) 2_667 . . 2_667 ?
O15 Mo4 O7 Mo3 -89.40(19) 2_667 . . . ?
O15 Mo4 O5 Co1 -80.0(6) 2_667 . . . ?
O15 Mo2 O14 Mo1 -5.7(5) . . . 2_667 ?
O7 Mo4 O5 Co1 164.4(4) . . . . ?
O6 Mo4 O7 Mo3 175.84(19) . . . . ?
O6 Mo4 O5 Co1 60.2(4) . . . . ?
O17 Mo4 O7 Mo3 -18.67(17) 2_667 . . . ?
O17 Mo4 O5 Co1 -117.6(4) 2_667 . . . ?
O17 Mo2 O14 Mo1 69.1(2) . . . 2_667 ?
O2 Mo4 O7 Mo3 -34.9(6) . . . . ?
O2 Mo4 O5 Co1 -33.9(4) . . . . ?
O2 C00S C6 C7 -5.1(7) . . . . ?
O2 C00S C6 C5 174.3(5) . . . . ?
O5 Mo4 O7 Mo3 68.9(2) . . . . ?
O1 C00S C6 C7 173.9(5) . . . . ?
O1 C00S C6 C5 -6.6(8) . . . . ?
O16 Mo2 O14 Mo1 176.2(2) . . . 2_667 ?
N4 C8 C7 C6 -177.7(5) . . . . ?
N4 C8 C9 C4 179.7(5) . . . . ?
N4 C11 C12 N3 0.2(8) . . . . ?
N1 C1 C2 N2 -0.1(7) . . . . ?
C8 N4 C10 N3 180.0(6) . . . . ?
C8 N4 C11 C12 -179.9(6) . . . . ?
C8 C7 C6 C00S 177.7(5) . . . . ?
C8 C7 C6 C5 -1.8(8) . . . . ?
C8 C9 C4 N2 178.6(5) . . . . ?
C8 C9 C4 C5 -2.4(9) . . . . ?
C00S C6 C5 C4 -178.3(5) . . . . ?
C7 C8 C9 C4 1.8(8) . . . . ?
C7 C6 C5 C4 1.2(8) . . . . ?
C6 C5 C4 N2 179.9(5) . . . . ?
C6 C5 C4 C9 0.9(8) . . . . ?
C10 N4 C8 C7 -139.1(6) . . . . ?
C10 N4 C8 C9 42.9(9) . . . . ?
C10 N4 C11 C12 -0.4(8) . . . . ?
C10 N3 C12 C11 0.1(9) . . . . ?
C9 C8 C7 C6 0.3(8) . . . . ?
C4 N2 C3 N1 166.7(5) . . . . ?
C4 N2 C2 C1 -166.0(6) . . . . ?
C11 N4 C8 C7 40.2(9) . . . . ?
C11 N4 C8 C9 -137.7(6) . . . . ?
C11 N4 C10 N3 0.5(7) . . . . ?
C3 N2 C4 C9 -38.0(8) . . . . ?
C3 N2 C4 C5 143.0(6) . . . . ?
C3 N2 C2 C1 0.3(7) . . . . ?
C3 N1 C1 C2 -0.1(7) . . . . ?
C1 N1 C3 N2 0.3(7) . . . . ?
C12 N3 C10 N4 -0.4(8) . . . . ?
C2 N2 C4 C9 126.2(7) . . . . ?
C2 N2 C4 C5 -52.8(9) . . . . ?
C2 N2 C3 N1 -0.4(7) . . . . ?
